data_7215477
loop_
_publ_author_name
'Adalder, Tapas Kumar'
'Dastidar, Parthasarathi'

_publ_section_title
;
 The role of secondary ammonium cations in controlling the conformation of
 C3-symmetric acid moieties and its implication for the design of
 supramolecular capsules
;
_journal_issue 22
_journal_name_full CrystEngComm
_journal_page_first 4867
_journal_paper_doi 10.1039/c3ce42655f
_journal_volume 16
_journal_year 2014
_chemical_formula_moiety 'C18 H23 O6, C12 H24 N, H2 O'
_chemical_formula_sum 'C30 H49 N O7'
_chemical_formula_weight 535.70
_chemical_name_systematic
; 
 ? 
;
_space_group_IT_number 14
_symmetry_cell_setting monoclinic
_symmetry_space_group_name_Hall '-P 2yn'
_symmetry_space_group_name_H-M 'P 1 21/n 1'
_atom_sites_solution_hydrogens geom
_atom_sites_solution_primary direct
_atom_sites_solution_secondary difmap
_audit_creation_method SHELXL-97
_cell_angle_alpha 90.00
_cell_angle_beta 102.293(2)
_cell_angle_gamma 90.00
_cell_formula_units_Z 4
_cell_length_a 17.7425(9)
_cell_length_b 8.7392(5)
_cell_length_c 19.5395(10)
_cell_measurement_temperature 296(2)
_cell_volume 2960.2(3)
_computing_cell_refinement 'BRUKER APEX II'
_computing_data_collection 'BRUKER APEX II'
_computing_data_reduction 'BRUKER APEX II'
_computing_molecular_graphics 'MERCURY 2.3, PLATON'
_computing_publication_material 'MERCURY 2.3, PLATON'
_computing_structure_refinement 'SHELXL-97 (Sheldrick, 1997)'
_computing_structure_solution 'SHELXS-97 (Sheldrick, 1990)'
_diffrn_ambient_temperature 296(2)
_diffrn_measured_fraction_theta_full 0.999
_diffrn_measured_fraction_theta_max 0.999
_diffrn_measurement_device_type 'BRUKER CCD AREA DETECTOR'
_diffrn_measurement_method 'PHI-OMEGA SCAN'
_diffrn_radiation_monochromator graphite
_diffrn_radiation_source 'fine-focus sealed tube'
_diffrn_radiation_type MoK\a
_diffrn_radiation_wavelength 0.71073
_diffrn_reflns_av_R_equivalents 0.0383
_diffrn_reflns_av_sigmaI/netI 0.0229
_diffrn_reflns_limit_h_max 23
_diffrn_reflns_limit_h_min -23
_diffrn_reflns_limit_k_max 11
_diffrn_reflns_limit_k_min -11
_diffrn_reflns_limit_l_max 25
_diffrn_reflns_limit_l_min -25
_diffrn_reflns_number 50741
_diffrn_reflns_theta_full 27.50
_diffrn_reflns_theta_max 27.50
_diffrn_reflns_theta_min 1.41
_exptl_absorpt_coefficient_mu 0.084
_exptl_absorpt_correction_T_max 0.9809
_exptl_absorpt_correction_T_min 0.9473
_exptl_absorpt_correction_type multi-scan
_exptl_absorpt_process_details SADABS
_exptl_crystal_colour COLOURLESS
_exptl_crystal_density_diffrn 1.202
_exptl_crystal_density_method 'not measured'
_exptl_crystal_description BLOCK
_exptl_crystal_F_000 1168
_exptl_crystal_size_max 0.60
_exptl_crystal_size_mid 0.40
_exptl_crystal_size_min 0.23
_refine_diff_density_max 0.269
_refine_diff_density_min -0.213
_refine_diff_density_rms 0.048
_refine_ls_extinction_method none
_refine_ls_goodness_of_fit_ref 1.017
_refine_ls_hydrogen_treatment mixed
_refine_ls_matrix_type full
_refine_ls_number_parameters 356
_refine_ls_number_reflns 6795
_refine_ls_number_restraints 0
_refine_ls_restrained_S_all 1.017
_refine_ls_R_factor_all 0.0508
_refine_ls_R_factor_gt 0.0411
_refine_ls_shift/su_max 0.001
_refine_ls_shift/su_mean 0.000
_refine_ls_structure_factor_coef Fsqd
_refine_ls_weighting_details 'calc w=1/[\s^2^(Fo^2^)+(0.0727P)^2^+0.8200P] where P=(Fo^2^+2Fc^2^)/3'
_refine_ls_weighting_scheme calc
_refine_ls_wR_factor_gt 0.1168
_refine_ls_wR_factor_ref 0.1297
_reflns_number_gt 5693
_reflns_number_total 6795
_reflns_threshold_expression >2sigma(I)
_cod_data_source_file c3ce42655f2.cif
_cod_data_source_block tapas
_cod_depositor_comments
;
The following automatic conversions were performed:

'_symmetry_cell_setting' value 'MONOCLINIC' changed to 'monoclinic'
according to
/usr/data/users/saulius/crontab/automatic-downloads/rss-feeds/RSC/lib/dictionaries/cif_core.dic
dictionary named 'cif_core.dic' version 2.4.2 from
2011-04-26.

'_exptl_absorpt_correction_type' value 'MULTI-SCAN'
changed to 'multi-scan' according to
/usr/data/users/saulius/crontab/automatic-downloads/rss-feeds/RSC/lib/dictionaries/cif_core.dic
dictionary named 'cif_core.dic' version 2.4.2 from 2011-04-26.

Automatic conversion script
Id: cif_fix_values 2281 2013-09-26 08:29:07Z andrius 

 Adding full bibliography for 7215472--7215483.cif.
;
_cod_original_sg_symbol_H-M 'P 21/n'
_cod_database_code 7215477

loop_
_symmetry_equiv_pos_as_xyz
'x, y, z'
'-x+1/2, y+1/2, -z+1/2'
'-x, -y, -z'
'x-1/2, -y-1/2, z-1/2'

loop_
_atom_site_label
_atom_site_type_symbol
_atom_site_fract_x
_atom_site_fract_y
_atom_site_fract_z
_atom_site_U_iso_or_equiv
_atom_site_adp_type
_atom_site_occupancy
_atom_site_symmetry_multiplicity
_atom_site_calc_flag
_atom_site_refinement_flags
O1 O 0.72993(7) 0.60940(17) 0.11302(6) 0.0657(4) Uani 1 1 d .
O2 O 0.73958(6) 0.48556(15) 0.01682(5) 0.0491(3) Uani 1 1 d .
H2 H 0.6952 0.5158 0.0032 0.074 Uiso 1 1 calc R
O6 O 1.10493(5) 0.99708(10) 0.30789(6) 0.0381(2) Uani 1 1 d .
H6 H 1.0739 1.0586 0.3176 0.057 Uiso 1 1 calc R
O5 O 1.10807(5) 0.75559(10) 0.27915(6) 0.0368(2) Uani 1 1 d .
O4 O 1.02927(5) 0.22680(10) 0.33869(5) 0.0341(2) Uani 1 1 d .
O3 O 0.97548(6) 0.11139(11) 0.41635(5) 0.0385(2) Uani 1 1 d .
O7 O 0.59906(6) 0.57367(12) 0.97553(5) 0.0369(2) Uani 1 1 d .
N1 N 0.12995(6) 0.44050(11) 0.30449(6) 0.0274(2) Uani 1 1 d .
H1A H 0.0954 0.3842 0.3213 0.033 Uiso 1 1 calc R
H1B H 0.1090 0.5336 0.2941 0.033 Uiso 1 1 calc R
C1 C 0.76622(7) 0.53360(15) 0.08089(7) 0.0312(3) Uani 1 1 d .
C2 C 0.84854(7) 0.48173(16) 0.10808(7) 0.0324(3) Uani 1 1 d .
H2A H 0.8508 0.3715 0.1029 0.039 Uiso 1 1 calc R
H2B H 0.8808 0.5269 0.0791 0.039 Uiso 1 1 calc R
C3 C 0.88172(6) 0.52242(14) 0.18374(6) 0.0255(2) Uani 1 1 d .
C4 C 0.88258(6) 0.41374(13) 0.23671(6) 0.0258(2) Uani 1 1 d .
C5 C 0.84798(9) 0.25559(16) 0.22019(8) 0.0439(3) Uani 1 1 d .
H5A H 0.8733 0.1844 0.2558 0.053 Uiso 1 1 calc R
H5B H 0.8578 0.2218 0.1756 0.053 Uiso 1 1 calc R
C6 C 0.76130(11) 0.2516(3) 0.21681(12) 0.0773(7) Uani 1 1 d .
H6A H 0.7512 0.2836 0.2610 0.116 Uiso 1 1 calc R
H6B H 0.7425 0.1494 0.2067 0.116 Uiso 1 1 calc R
H6C H 0.7357 0.3195 0.1806 0.116 Uiso 1 1 calc R
C7 C 0.91427(6) 0.45247(13) 0.30654(6) 0.0230(2) Uani 1 1 d .
C8 C 0.91336(7) 0.33574(14) 0.36380(6) 0.0277(2) Uani 1 1 d .
H8A H 0.8641 0.2830 0.3534 0.033 Uiso 1 1 calc R
H8B H 0.9166 0.3900 0.4076 0.033 Uiso 1 1 calc R
C9 C 0.97733(6) 0.21643(13) 0.37413(6) 0.0244(2) Uani 1 1 d .
C10 C 0.94726(6) 0.59715(13) 0.32300(6) 0.0226(2) Uani 1 1 d .
C11 C 0.97813(7) 0.64046(15) 0.39884(6) 0.0311(3) Uani 1 1 d .
H11A H 1.0189 0.7155 0.4014 0.037 Uiso 1 1 calc R
H11B H 1.0001 0.5506 0.4248 0.037 Uiso 1 1 calc R
C12 C 0.91491(9) 0.70647(18) 0.43244(7) 0.0417(3) Uani 1 1 d .
H12A H 0.8964 0.8006 0.4096 0.063 Uiso 1 1 calc R
H12B H 0.9355 0.7255 0.4812 0.063 Uiso 1 1 calc R
H12C H 0.8731 0.6347 0.4276 0.063 Uiso 1 1 calc R
C13 C 0.94737(6) 0.70473(12) 0.26958(6) 0.0239(2) Uani 1 1 d .
C14 C 0.98435(7) 0.85987(13) 0.28821(7) 0.0285(3) Uani 1 1 d .
H14A H 0.9750 0.8910 0.3333 0.034 Uiso 1 1 calc R
H14B H 0.9594 0.9339 0.2538 0.034 Uiso 1 1 calc R
C15 C 1.07053(7) 0.86453(13) 0.29156(6) 0.0269(2) Uani 1 1 d .
C16 C 0.91320(6) 0.66895(13) 0.19997(6) 0.0260(2) Uani 1 1 d .
C17 C 0.90911(9) 0.78709(17) 0.14205(8) 0.0404(3) Uani 1 1 d .
H17A H 0.9007 0.8871 0.1606 0.048 Uiso 1 1 calc R
H17B H 0.8649 0.7642 0.1049 0.048 Uiso 1 1 calc R
C18 C 0.98103(11) 0.7944(3) 0.11068(10) 0.0634(5) Uani 1 1 d .
H18A H 1.0251 0.8189 0.1468 0.095 Uiso 1 1 calc R
H18B H 0.9742 0.8718 0.0750 0.095 Uiso 1 1 calc R
H18C H 0.9888 0.6971 0.0905 0.095 Uiso 1 1 calc R
C19 C 0.14037(7) 0.36779(14) 0.23726(6) 0.0286(3) Uani 1 1 d .
H19 H 0.1616 0.2648 0.2476 0.034 Uiso 1 1 calc R
C20 C 0.06135(8) 0.35449(19) 0.18867(8) 0.0417(3) Uani 1 1 d .
H20A H 0.0381 0.4551 0.1810 0.050 Uiso 1 1 calc R
H20B H 0.0283 0.2909 0.2105 0.050 Uiso 1 1 calc R
C21 C 0.06768(10) 0.2849(2) 0.11854(9) 0.0538(4) Uani 1 1 d .
H21A H 0.0863 0.1805 0.1257 0.065 Uiso 1 1 calc R
H21B H 0.0170 0.2822 0.0877 0.065 Uiso 1 1 calc R
C22 C 0.12233(10) 0.3771(2) 0.08437(8) 0.0523(4) Uani 1 1 d .
H22A H 0.1279 0.3270 0.0414 0.063 Uiso 1 1 calc R
H22B H 0.1009 0.4781 0.0724 0.063 Uiso 1 1 calc R
C23 C 0.20065(9) 0.39205(19) 0.13299(8) 0.0441(3) Uani 1 1 d .
H23A H 0.2332 0.4567 0.1112 0.053 Uiso 1 1 calc R
H23B H 0.2246 0.2919 0.1402 0.053 Uiso 1 1 calc R
C24 C 0.19545(9) 0.45995(16) 0.20364(8) 0.0397(3) Uani 1 1 d .
H24A H 0.2462 0.4604 0.2343 0.048 Uiso 1 1 calc R
H24B H 0.1776 0.5649 0.1973 0.048 Uiso 1 1 calc R
C25 C 0.20047(7) 0.45940(14) 0.36230(7) 0.0299(3) Uani 1 1 d .
H25 H 0.2364 0.5283 0.3458 0.036 Uiso 1 1 calc R
C26 C 0.24128(9) 0.30821(17) 0.38277(9) 0.0442(3) Uani 1 1 d .
H26A H 0.2581 0.2652 0.3427 0.053 Uiso 1 1 calc R
H26B H 0.2058 0.2365 0.3971 0.053 Uiso 1 1 calc R
C27 C 0.31098(9) 0.3325(2) 0.44287(9) 0.0529(4) Uani 1 1 d .
H27A H 0.3353 0.2345 0.4566 0.063 Uiso 1 1 calc R
H27B H 0.3483 0.3969 0.4269 0.063 Uiso 1 1 calc R
C28 C 0.28841(10) 0.40617(19) 0.50570(9) 0.0486(4) Uani 1 1 d .
H28A H 0.3344 0.4259 0.5415 0.058 Uiso 1 1 calc R
H28B H 0.2558 0.3366 0.5251 0.058 Uiso 1 1 calc R
C29 C 0.24565(10) 0.55500(18) 0.48547(8) 0.0466(4) Uani 1 1 d .
H29A H 0.2806 0.6291 0.4722 0.056 Uiso 1 1 calc R
H29B H 0.2281 0.5953 0.5256 0.056 Uiso 1 1 calc R
C30 C 0.17674(9) 0.53337(16) 0.42506(8) 0.0384(3) Uani 1 1 d .
H30A H 0.1532 0.6320 0.4114 0.046 Uiso 1 1 calc R
H30B H 0.1387 0.4695 0.4402 0.046 Uiso 1 1 calc R
H7A H 0.5644(12) 0.505(2) 0.9521(11) 0.060(5) Uiso 1 1 d .
H7B H 0.5812(13) 0.601(2) 1.0134(12) 0.071(6) Uiso 1 1 d .

loop_
_atom_site_aniso_label
_atom_site_aniso_U_11
_atom_site_aniso_U_22
_atom_site_aniso_U_33
_atom_site_aniso_U_23
_atom_site_aniso_U_13
_atom_site_aniso_U_12
O1 0.0431(6) 0.1000(10) 0.0468(7) -0.0306(7) -0.0066(5) 0.0333(6)
O2 0.0344(5) 0.0772(8) 0.0307(5) -0.0140(5) -0.0041(4) 0.0123(5)
O6 0.0286(4) 0.0227(4) 0.0652(7) -0.0066(4) 0.0151(4) -0.0036(3)
O5 0.0320(5) 0.0237(4) 0.0560(6) -0.0030(4) 0.0124(4) 0.0027(3)
O4 0.0335(5) 0.0236(4) 0.0499(6) 0.0049(4) 0.0194(4) 0.0016(3)
O3 0.0414(5) 0.0391(5) 0.0362(5) 0.0162(4) 0.0110(4) 0.0079(4)
O7 0.0330(5) 0.0429(5) 0.0325(5) -0.0026(4) 0.0016(4) -0.0014(4)
N1 0.0293(5) 0.0202(5) 0.0358(6) 0.0009(4) 0.0138(4) 0.0006(4)
C1 0.0295(6) 0.0351(6) 0.0272(6) -0.0018(5) 0.0022(5) 0.0031(5)
C2 0.0291(6) 0.0391(7) 0.0275(6) -0.0050(5) 0.0029(5) 0.0060(5)
C3 0.0200(5) 0.0295(6) 0.0260(6) -0.0020(4) 0.0027(4) 0.0029(4)
C4 0.0210(5) 0.0236(5) 0.0321(6) -0.0027(5) 0.0041(4) -0.0018(4)
C5 0.0524(8) 0.0323(7) 0.0419(8) -0.0039(6) -0.0013(6) -0.0162(6)
C6 0.0487(10) 0.0846(14) 0.0833(14) 0.0317(11) -0.0204(9) -0.0410(10)
C7 0.0190(5) 0.0221(5) 0.0282(6) 0.0014(4) 0.0062(4) 0.0011(4)
C8 0.0283(6) 0.0252(6) 0.0314(6) 0.0035(5) 0.0103(5) -0.0004(4)
C9 0.0259(5) 0.0225(5) 0.0231(5) -0.0006(4) 0.0014(4) -0.0034(4)
C10 0.0180(5) 0.0231(5) 0.0264(6) -0.0013(4) 0.0037(4) 0.0013(4)
C11 0.0294(6) 0.0335(6) 0.0279(6) -0.0025(5) 0.0005(5) -0.0018(5)
C12 0.0470(8) 0.0482(8) 0.0304(7) -0.0110(6) 0.0090(6) -0.0012(6)
C13 0.0200(5) 0.0204(5) 0.0315(6) -0.0002(4) 0.0058(4) 0.0006(4)
C14 0.0262(6) 0.0189(5) 0.0400(7) -0.0005(5) 0.0066(5) -0.0002(4)
C15 0.0277(6) 0.0206(5) 0.0323(6) 0.0020(4) 0.0063(5) -0.0011(4)
C16 0.0229(5) 0.0256(6) 0.0295(6) 0.0040(5) 0.0058(4) 0.0029(4)
C17 0.0460(8) 0.0378(7) 0.0350(7) 0.0126(6) 0.0035(6) 0.0007(6)
C18 0.0593(10) 0.0864(14) 0.0454(9) 0.0266(9) 0.0132(8) -0.0151(10)
C19 0.0315(6) 0.0228(5) 0.0338(6) -0.0011(5) 0.0122(5) 0.0009(5)
C20 0.0324(7) 0.0544(9) 0.0398(8) 0.0001(6) 0.0110(6) -0.0006(6)
C21 0.0452(8) 0.0742(12) 0.0401(8) -0.0090(8) 0.0047(7) -0.0049(8)
C22 0.0584(10) 0.0655(10) 0.0362(8) 0.0044(7) 0.0174(7) 0.0156(8)
C23 0.0469(8) 0.0492(8) 0.0427(8) -0.0017(6) 0.0240(7) 0.0016(7)
C24 0.0427(7) 0.0369(7) 0.0461(8) -0.0036(6) 0.0242(6) -0.0053(6)
C25 0.0307(6) 0.0249(6) 0.0359(7) -0.0002(5) 0.0111(5) -0.0013(5)
C26 0.0436(8) 0.0356(7) 0.0508(9) -0.0054(6) 0.0039(6) 0.0127(6)
C27 0.0417(8) 0.0554(10) 0.0571(10) 0.0006(8) 0.0007(7) 0.0135(7)
C28 0.0478(8) 0.0490(9) 0.0444(8) 0.0058(7) -0.0002(7) -0.0010(7)
C29 0.0596(9) 0.0402(8) 0.0385(8) -0.0035(6) 0.0075(7) -0.0019(7)
C30 0.0451(8) 0.0344(7) 0.0374(7) -0.0012(5) 0.0123(6) 0.0076(6)

loop_
_atom_type_symbol
_atom_type_description
_atom_type_scat_dispersion_real
_atom_type_scat_dispersion_imag
_atom_type_scat_source
C C 0.0033 0.0016 'International Tables Vol C Tables 4.2.6.8 and 6.1.1.4'
H H 0.0000 0.0000 'International Tables Vol C Tables 4.2.6.8 and 6.1.1.4'
N N 0.0061 0.0033 'International Tables Vol C Tables 4.2.6.8 and 6.1.1.4'
O O 0.0106 0.0060 'International Tables Vol C Tables 4.2.6.8 and 6.1.1.4'

loop_
_geom_angle_atom_site_label_1
_geom_angle_atom_site_label_2
_geom_angle_atom_site_label_3
_geom_angle
C19 N1 C25 117.65(9)
O1 C1 O2 123.81(12)
O1 C1 C2 124.82(12)
O2 C1 C2 111.37(11)
C3 C2 C1 114.73(10)
C4 C3 C16 120.59(11)
C4 C3 C2 120.19(11)
C16 C3 C2 119.20(11)
C7 C4 C3 119.59(10)
C7 C4 C5 119.12(11)
C3 C4 C5 121.27(11)
C4 C5 C6 112.83(14)
C10 C7 C4 120.17(10)
C10 C7 C8 120.46(10)
C4 C7 C8 119.37(10)
C7 C8 C9 115.70(9)
O3 C9 O4 122.80(11)
O3 C9 C8 118.09(10)
O4 C9 C8 119.11(10)
C7 C10 C13 119.97(10)
C7 C10 C11 119.76(10)
C13 C10 C11 120.15(10)
C10 C11 C12 111.66(10)
C16 C13 C10 120.20(10)
C16 C13 C14 120.54(10)
C10 C13 C14 119.26(10)
C13 C14 C15 114.51(9)
O5 C15 O6 119.47(11)
O5 C15 C14 124.09(10)
O6 C15 C14 116.43(10)
C13 C16 C3 119.42(10)
C13 C16 C17 120.83(11)
C3 C16 C17 119.75(11)
C16 C17 C18 114.48(12)
N1 C19 C24 111.30(10)
N1 C19 C20 107.98(10)
C24 C19 C20 111.27(11)
C19 C20 C21 110.91(12)
C22 C21 C20 111.05(14)
C23 C22 C21 110.89(13)
C22 C23 C24 112.21(12)
C19 C24 C23 110.73(12)
N1 C25 C26 112.06(10)
N1 C25 C30 108.83(10)
C26 C25 C30 110.82(12)
C25 C26 C27 110.13(12)
C28 C27 C26 111.82(13)
C27 C28 C29 110.97(13)
C28 C29 C30 111.80(13)
C29 C30 C25 111.32(12)

loop_
_geom_bond_atom_site_label_1
_geom_bond_atom_site_label_2
_geom_bond_distance
O1 C1 1.1914(17)
O2 C1 1.3096(16)
O6 C15 1.3165(14)
O5 C15 1.2155(15)
O4 C9 1.2682(15)
O3 C9 1.2393(14)
N1 C19 1.5056(15)
N1 C25 1.5056(17)
C1 C2 1.5134(17)
C2 C3 1.5126(17)
C3 C4 1.4025(17)
C3 C16 1.4060(17)
C4 C7 1.4021(17)
C4 C5 1.5188(17)
C5 C6 1.525(3)
C7 C10 1.4017(15)
C7 C8 1.5168(16)
C8 C9 1.5227(16)
C10 C13 1.4052(16)
C10 C11 1.5144(16)
C11 C12 1.5283(19)
C13 C16 1.4014(17)
C13 C14 1.5164(15)
C14 C15 1.5171(16)
C16 C17 1.5222(17)
C17 C18 1.530(2)
C19 C24 1.5193(17)
C19 C20 1.5211(19)
C20 C21 1.525(2)
C21 C22 1.520(2)
C22 C23 1.513(2)
C23 C24 1.523(2)
C25 C26 1.5187(18)
C25 C30 1.5227(18)
C26 C27 1.528(2)
C27 C28 1.514(2)
C28 C29 1.515(2)
C29 C30 1.520(2)

loop_
_geom_hbond_atom_site_label_D
_geom_hbond_atom_site_label_H
_geom_hbond_atom_site_label_A
_geom_hbond_distance_DH
_geom_hbond_distance_HA
_geom_hbond_distance_DA
_geom_hbond_angle_DHA
_geom_hbond_site_symmetry_A
O7 H7B O3 0.90(2) 1.87(2) 2.7407(14) 164(2) 2_656
O7 H7A O3 0.91(2) 1.88(2) 2.7713(14) 165.1(18) 4_566
N1 H1B O5 0.90 1.96 2.8101(13) 156.6 1_455
N1 H1A O4 0.90 1.89 2.7630(13) 164.2 1_455
O6 H6 O4 0.82 1.76 2.5572(12) 163.6 1_565
O2 H2 O7 0.82 1.75 2.5698(14) 177.7 1_554
